data_4500210
loop_
_publ_author_name
'Mochida, Tomoyuki'
'Miura, Yuji'
'Shimizu, Fumiko'

_publ_section_title
;
 Assembled Structures and Cation&#x2212;Anion Interactions in Crystals of
 Alkylimidazolium and Alkyltriazolium Iodides with Ferrocenyl Substituents
;
_journal_issue 1
_journal_name_full 'Crystal Growth &amp; Design'
_journal_page_first 262
_journal_paper_doi 10.1021/cg101264h
_journal_volume 11
_journal_year 2011
_chemical_formula_moiety 'C20 H19 Fe N2, I, O'
_chemical_formula_sum 'C20 H19 Fe I N2 O'
_chemical_formula_weight 486.12
_chemical_name_systematic
; 
 ? 
;
_space_group_IT_number 14
_symmetry_cell_setting monoclinic
_symmetry_space_group_name_Hall '-P 2ybc'
_symmetry_space_group_name_H-M 'P 1 21/c 1'
_atom_sites_solution_hydrogens geom
_atom_sites_solution_primary direct
_atom_sites_solution_secondary difmap
_audit_creation_method SHELXL-97
_cell_angle_alpha 90.00
_cell_angle_beta 116.777(2)
_cell_angle_gamma 90.00
_cell_formula_units_Z 4
_cell_length_a 17.167(4)
_cell_length_b 7.3457(15)
_cell_length_c 16.854(4)
_cell_measurement_reflns_used 3556
_cell_measurement_temperature 100
_cell_measurement_theta_max 27.43
_cell_measurement_theta_min 2.42
_cell_volume 1897.4(7)
_computing_cell_refinement 'APEX2 (Bruker AXS, 2006)'
_computing_data_collection 'APEX2 (Bruker AXS, 2006)'
_computing_data_reduction 'SAINT (Bruker AXS, 2004)'
_computing_molecular_graphics 'XSHEL (Bruker AXS,2002)'
_computing_publication_material 'XCIF (Bruker AXS, 2001)'
_computing_structure_refinement 'SHELXL-97 (Sheldrick, 1997)'
_computing_structure_solution 'SHELXS-97 (Sheldrick, 1997)'
_diffrn_ambient_temperature 100
_diffrn_detector_area_resol_mean 8.333
_diffrn_measured_fraction_theta_full 0.984
_diffrn_measured_fraction_theta_max 0.984
_diffrn_measurement_device_type 'Bruker APEXII CCD area detector'
_diffrn_measurement_method 'phi and omega scans'
_diffrn_radiation_monochromator 'Bruker Helios multilayer confocal mirror'
_diffrn_radiation_source 'Bruker TXS fine-focus rotating anode'
_diffrn_radiation_type MoK\a
_diffrn_radiation_wavelength 0.71073
_diffrn_reflns_av_R_equivalents 0.0328
_diffrn_reflns_av_sigmaI/netI 0.0442
_diffrn_reflns_limit_h_max 21
_diffrn_reflns_limit_h_min -22
_diffrn_reflns_limit_k_max 9
_diffrn_reflns_limit_k_min -9
_diffrn_reflns_limit_l_max 21
_diffrn_reflns_limit_l_min -16
_diffrn_reflns_number 9875
_diffrn_reflns_theta_full 27.10
_diffrn_reflns_theta_max 27.10
_diffrn_reflns_theta_min 1.33
_diffrn_standards_decay_% 0
_exptl_absorpt_coefficient_mu 2.431
_exptl_absorpt_correction_T_max 0.9090
_exptl_absorpt_correction_T_min 0.2060
_exptl_absorpt_correction_type empirical
_exptl_absorpt_process_details 'SADABS; Sheldrick, 1996'
_exptl_crystal_colour orange
_exptl_crystal_density_diffrn 1.702
_exptl_crystal_density_method 'not measured'
_exptl_crystal_description plate
_exptl_crystal_F_000 960
_exptl_crystal_size_max 0.95
_exptl_crystal_size_mid 0.19
_exptl_crystal_size_min 0.04
_refine_diff_density_max 2.667
_refine_diff_density_min -1.208
_refine_diff_density_rms 0.154
_refine_ls_extinction_coef 0
_refine_ls_extinction_method none
_refine_ls_goodness_of_fit_ref 1.197
_refine_ls_hydrogen_treatment constr
_refine_ls_matrix_type full
_refine_ls_number_parameters 236
_refine_ls_number_reflns 4120
_refine_ls_number_restraints 150
_refine_ls_restrained_S_all 1.181
_refine_ls_R_factor_all 0.0591
_refine_ls_R_factor_gt 0.0512
_refine_ls_shift/su_max 0.006
_refine_ls_shift/su_mean 0.000
_refine_ls_structure_factor_coef Fsqd
_refine_ls_weighting_details 'calc w=1/[\s^2^(Fo^2^)+(0.0254P)^2^+15.2872P] where P=(Fo^2^+2Fc^2^)/3'
_refine_ls_weighting_scheme calc
_refine_ls_wR_factor_gt 0.1176
_refine_ls_wR_factor_ref 0.1207
_reflns_number_gt 3592
_reflns_number_total 4120
_reflns_threshold_expression >2sigma(I)
_cod_data_source_file cg101264h_si_001.cif
_cod_data_source_block 4a-I
_cod_depositor_comments
;
The following automatic conversions were performed:

'_symmetry_cell_setting' value 'Monoclinic' changed to 'monoclinic'
according to /home/saulius/struct/CIF-dictionaries/cif_core.dic
dictionary named 'cif_core.dic' version 2.4.1 from 2010-06-29.

Automatic conversion script
Id: cif_fix_values 1715 2011-07-08 13:25:40Z adriana 
;
_cod_original_sg_symbol_H-M P2(1)/c
_cod_database_code 4500210

loop_
_symmetry_equiv_pos_as_xyz
'x, y, z'
'-x, y+1/2, -z+1/2'
'-x, -y, -z'
'x, -y-1/2, z-1/2'

loop_
_atom_site_label
_atom_site_type_symbol
_atom_site_fract_x
_atom_site_fract_y
_atom_site_fract_z
_atom_site_U_iso_or_equiv
_atom_site_adp_type
_atom_site_occupancy
_atom_site_symmetry_multiplicity
_atom_site_calc_flag
_atom_site_refinement_flags
_atom_site_disorder_assembly
_atom_site_disorder_group
C1 C -0.0885(4) -0.0536(8) 0.8883(4) 0.0217(12) Uani 1 1 d U . .
H1A H -0.0251 -0.0752 0.9281 0.026 Uiso 1 1 calc R . .
C2 C -0.1357(4) -0.1202(9) 0.8012(4) 0.0257(13) Uani 1 1 d U . .
H2A H -0.1119 -0.1993 0.7690 0.031 Uiso 1 1 calc R . .
C3 C -0.2235(4) -0.0608(9) 0.7680(4) 0.0284(13) Uani 1 1 d U . .
H3A H -0.2721 -0.0889 0.7080 0.034 Uiso 1 1 calc R . .
C4 C -0.2296(4) 0.0480(9) 0.8347(4) 0.0267(13) Uani 1 1 d U . .
H4A H -0.2832 0.1114 0.8295 0.032 Uiso 1 1 calc R . .
C5 C -0.1460(4) 0.0539(8) 0.9095(4) 0.0228(12) Uani 1 1 d U . .
H5A H -0.1303 0.1208 0.9663 0.027 Uiso 1 1 calc R . .
C6 C -0.0717(3) 0.2327(7) 0.7308(3) 0.0142(10) Uani 1 1 d U . .
H6A H -0.0367 0.1506 0.7118 0.017 Uiso 1 1 calc R . .
C7 C -0.1622(4) 0.2724(8) 0.6802(4) 0.0168(11) Uani 1 1 d U . .
H7A H -0.2015 0.2246 0.6196 0.020 Uiso 1 1 calc R . .
C8 C -0.1861(4) 0.3963(8) 0.7315(4) 0.0197(11) Uani 1 1 d U . .
H8A H -0.2452 0.4498 0.7137 0.024 Uiso 1 1 calc R . .
C9 C -0.1120(4) 0.4200(8) 0.8131(4) 0.0203(12) Uani 1 1 d U . .
H9A H -0.1100 0.4965 0.8631 0.024 Uiso 1 1 calc R . .
C10 C -0.0395(3) 0.3269(8) 0.8137(4) 0.0151(10) Uani 1 1 d U . .
C11 C 0.0516(3) 0.3259(7) 0.8848(4) 0.0149(10) Uani 1 1 d U . .
C12 C 0.0825(4) 0.4619(8) 0.9500(4) 0.0178(11) Uani 1 1 d U . .
H12A H 0.0435 0.5531 0.9505 0.021 Uiso 1 1 calc R . .
C13 C 0.1689(4) 0.4662(8) 1.0138(4) 0.0187(11) Uani 1 1 d U . .
H13A H 0.1894 0.5601 1.0572 0.022 Uiso 1 1 calc R . .
C14 C 0.2252(3) 0.3299(8) 1.0131(4) 0.0171(11) Uani 1 1 d U . .
C15 C 0.1968(4) 0.1921(8) 0.9507(4) 0.0180(11) Uani 1 1 d U . .
H15A H 0.2358 0.0999 0.9512 0.022 Uiso 1 1 calc R . .
C16 C 0.1101(3) 0.1912(8) 0.8870(4) 0.0166(10) Uani 1 1 d U . .
H16A H 0.0900 0.0967 0.8439 0.020 Uiso 1 1 calc R . .
C17 C 0.3442(4) 0.3585(9) 1.1698(4) 0.0239(12) Uani 1 1 d U . .
H17A H 0.3090 0.3742 1.1995 0.029 Uiso 1 1 calc R . .
C18 C 0.4323(4) 0.3571(9) 1.2077(4) 0.0277(13) Uani 1 1 d U . .
H18A H 0.4709 0.3715 1.2690 0.033 Uiso 1 1 calc R . .
C19 C 0.3838(4) 0.3181(9) 1.0632(4) 0.0233(12) Uani 1 1 d U . .
H19A H 0.3817 0.3016 1.0064 0.028 Uiso 1 1 calc R . .
C20 C 0.5452(4) 0.3324(11) 1.1498(5) 0.0378(17) Uani 1 1 d U . .
H20A H 0.5439 0.3106 1.0919 0.057 Uiso 1 1 calc R . .
H20B H 0.5794 0.2367 1.1914 0.057 Uiso 1 1 calc R . .
H20C H 0.5719 0.4511 1.1727 0.057 Uiso 1 1 calc R . .
Fe2 Fe -0.13904(5) 0.15412(10) 0.79887(5) 0.01354(19) Uani 1 1 d . . .
I1 I 0.38742(9) 0.8092(5) 0.04732(9) 0.0181(4) Uani 0.865(17) 1 d PU A 1
N1 N 0.3151(3) 0.3332(7) 1.0802(3) 0.0186(10) Uani 1 1 d U . .
N2 N 0.4553(3) 0.3305(8) 1.1399(3) 0.0266(11) Uani 1 1 d U . .
O1 O 0.3862(3) 0.1359(7) 0.8881(3) 0.0334(11) Uani 1 1 d . . .
I1B I 0.3940(8) 0.749(4) 0.0437(8) 0.034(3) Uani 0.135(17) 1 d PU A 2

loop_
_atom_site_aniso_label
_atom_site_aniso_U_11
_atom_site_aniso_U_22
_atom_site_aniso_U_33
_atom_site_aniso_U_23
_atom_site_aniso_U_13
_atom_site_aniso_U_12
C1 0.026(3) 0.013(3) 0.027(3) 0.006(2) 0.012(2) 0.005(2)
C2 0.034(3) 0.017(3) 0.028(3) 0.004(2) 0.016(3) -0.001(2)
C3 0.030(3) 0.027(3) 0.027(3) 0.003(3) 0.011(2) -0.012(2)
C4 0.020(3) 0.030(3) 0.031(3) 0.008(3) 0.012(2) -0.002(2)
C5 0.026(3) 0.021(3) 0.024(3) 0.006(2) 0.014(2) 0.001(2)
C6 0.017(2) 0.012(2) 0.015(2) 0.000(2) 0.008(2) -0.0028(19)
C7 0.019(2) 0.017(3) 0.013(2) 0.004(2) 0.006(2) -0.001(2)
C8 0.019(3) 0.018(3) 0.022(3) 0.008(2) 0.008(2) 0.005(2)
C9 0.026(3) 0.022(3) 0.016(3) 0.012(2) 0.012(2) 0.023(2)
C10 0.015(2) 0.014(2) 0.019(2) -0.002(2) 0.010(2) -0.0021(19)
C11 0.018(2) 0.014(2) 0.016(2) 0.0014(19) 0.011(2) -0.0017(19)
C12 0.019(2) 0.016(3) 0.020(3) -0.002(2) 0.010(2) 0.001(2)
C13 0.022(3) 0.016(3) 0.019(3) -0.003(2) 0.010(2) -0.003(2)
C14 0.016(2) 0.018(3) 0.017(2) 0.001(2) 0.008(2) -0.001(2)
C15 0.019(2) 0.019(3) 0.019(3) 0.000(2) 0.011(2) 0.000(2)
C16 0.021(2) 0.015(3) 0.015(2) -0.004(2) 0.009(2) -0.001(2)
C17 0.025(3) 0.026(3) 0.018(3) -0.004(2) 0.008(2) -0.003(2)
C18 0.027(3) 0.033(3) 0.018(3) -0.002(2) 0.005(2) -0.001(2)
C19 0.019(3) 0.032(3) 0.017(3) -0.012(2) 0.007(2) -0.004(2)
C20 0.016(3) 0.056(5) 0.037(4) -0.013(3) 0.008(3) -0.004(3)
Fe2 0.0147(4) 0.0103(4) 0.0158(4) 0.0004(3) 0.0069(3) -0.0009(3)
I1 0.0167(3) 0.0142(8) 0.0201(3) 0.0018(4) 0.0052(2) 0.0006(3)
N1 0.016(2) 0.020(2) 0.017(2) -0.0030(18) 0.0055(18) -0.0006(18)
N2 0.021(2) 0.033(3) 0.022(2) -0.002(2) 0.006(2) 0.001(2)
O1 0.029(2) 0.043(3) 0.027(2) 0.001(2) 0.012(2) 0.000(2)
I1B 0.031(3) 0.031(7) 0.025(2) 0.010(3) -0.0002(17) 0.000(4)

loop_
_atom_type_symbol
_atom_type_description
_atom_type_scat_dispersion_real
_atom_type_scat_dispersion_imag
_atom_type_scat_source
C C 0.0033 0.0016 'International Tables Vol C Tables 4.2.6.8 and 6.1.1.4'
H H 0.0000 0.0000 'International Tables Vol C Tables 4.2.6.8 and 6.1.1.4'
N N 0.0061 0.0033 'International Tables Vol C Tables 4.2.6.8 and 6.1.1.4'
Fe Fe 0.3463 0.8444 'International Tables Vol C Tables 4.2.6.8 and 6.1.1.4'
I I -0.4742 1.8119 'International Tables Vol C Tables 4.2.6.8 and 6.1.1.4'
O O 0.0106 0.0060 'International Tables Vol C Tables 4.2.6.8 and 6.1.1.4'

loop_
_geom_angle_atom_site_label_1
_geom_angle_atom_site_label_2
_geom_angle_atom_site_label_3
_geom_angle
C2 C1 C5 108.3(5)
C2 C1 Fe2 68.7(3)
C5 C1 Fe2 70.1(3)
C2 C1 H1A 125.8
C5 C1 H1A 125.8
Fe2 C1 H1A 125.8
C1 C2 C3 108.4(6)
C1 C2 Fe2 70.8(4)
C3 C2 Fe2 70.7(4)
C1 C2 H2A 125.8
C3 C2 H2A 125.8
Fe2 C2 H2A 125.8
C2 C3 C4 107.7(6)
C2 C3 Fe2 68.4(4)
C4 C3 Fe2 70.2(4)
C2 C3 H3A 126.1
C4 C3 H3A 126.1
Fe2 C3 H3A 126.1
C5 C4 C3 108.3(6)
C5 C4 Fe2 69.8(3)
C3 C4 Fe2 69.3(3)
C5 C4 H4A 125.9
C3 C4 H4A 125.9
Fe2 C4 H4A 125.9
C4 C5 C1 107.3(6)
C4 C5 Fe2 69.8(3)
C1 C5 Fe2 69.1(3)
C4 C5 H5A 126.4
C1 C5 H5A 126.4
Fe2 C5 H5A 126.4
C7 C6 C10 108.9(5)
C7 C6 Fe2 69.8(3)
C10 C6 Fe2 69.8(3)
C7 C6 H6A 125.6
C10 C6 H6A 125.6
Fe2 C6 H6A 125.6
C6 C7 C8 107.4(5)
C6 C7 Fe2 69.5(3)
C8 C7 Fe2 70.3(3)
C6 C7 H7A 126.3
C8 C7 H7A 126.3
Fe2 C7 H7A 126.3
C9 C8 C7 106.9(5)
C9 C8 Fe2 67.1(3)
C7 C8 Fe2 68.9(3)
C9 C8 H8A 126.5
C7 C8 H8A 126.5
Fe2 C8 H8A 126.5
C8 C9 C10 110.7(5)
C8 C9 Fe2 72.6(4)
C10 C9 Fe2 71.6(3)
C8 C9 H9A 124.6
C10 C9 H9A 124.6
Fe2 C9 H9A 124.6
C9 C10 C6 106.0(5)
C9 C10 C11 127.8(5)
C6 C10 C11 126.2(5)
C9 C10 Fe2 67.5(3)
C6 C10 Fe2 69.3(3)
C11 C10 Fe2 127.8(4)
C16 C11 C12 118.0(5)
C16 C11 C10 120.6(5)
C12 C11 C10 121.4(5)
C13 C12 C11 121.3(5)
C13 C12 H12A 119.3
C11 C12 H12A 119.3
C12 C13 C14 118.7(5)
C12 C13 H13A 120.6
C14 C13 H13A 120.6
C15 C14 C13 121.6(5)
C15 C14 N1 119.6(5)
C13 C14 N1 118.7(5)
C14 C15 C16 118.7(5)
C14 C15 H15A 120.6
C16 C15 H15A 120.6
C15 C16 C11 121.6(5)
C15 C16 H16A 119.2
C11 C16 H16A 119.2
C18 C17 N1 107.1(5)
C18 C17 H17A 126.5
N1 C17 H17A 126.5
C17 C18 N2 106.7(5)
C17 C18 H18A 126.6
N2 C18 H18A 126.6
N2 C19 N1 107.7(5)
N2 C19 H19A 126.1
N1 C19 H19A 126.1
N2 C20 H20A 109.5
N2 C20 H20B 109.5
H20A C20 H20B 109.5
N2 C20 H20C 109.5
H20A C20 H20C 109.5
H20B C20 H20C 109.5
C9 Fe2 C2 166.5(2)
C9 Fe2 C1 130.0(2)
C2 Fe2 C1 40.6(2)
C9 Fe2 C3 152.3(3)
C2 Fe2 C3 40.9(3)
C1 Fe2 C3 68.2(3)
C9 Fe2 C6 68.4(2)
C2 Fe2 C6 106.0(2)
C1 Fe2 C6 117.7(2)
C3 Fe2 C6 126.2(2)
C9 Fe2 C7 68.6(2)
C2 Fe2 C7 115.7(2)
C1 Fe2 C7 150.2(2)
C3 Fe2 C7 106.0(2)
C6 Fe2 C7 40.8(2)
C9 Fe2 C10 40.9(2)
C2 Fe2 C10 127.0(2)
C1 Fe2 C10 108.6(2)
C3 Fe2 C10 164.6(2)
C6 Fe2 C10 40.8(2)
C7 Fe2 C10 69.0(2)
C9 Fe2 C4 120.1(3)
C2 Fe2 C4 68.5(3)
C1 Fe2 C4 68.1(2)
C3 Fe2 C4 40.5(3)
C6 Fe2 C4 164.7(2)
C7 Fe2 C4 127.4(2)
C10 Fe2 C4 153.7(2)
C9 Fe2 C5 110.3(2)
C2 Fe2 C5 68.7(3)
C1 Fe2 C5 40.8(2)
C3 Fe2 C5 68.3(3)
C6 Fe2 C5 152.6(2)
C7 Fe2 C5 166.3(2)
C10 Fe2 C5 119.7(2)
C4 Fe2 C5 40.4(2)
C9 Fe2 C8 40.3(2)
C2 Fe2 C8 150.6(3)
C1 Fe2 C8 168.0(2)
C3 Fe2 C8 117.9(3)
C6 Fe2 C8 68.2(2)
C7 Fe2 C8 40.8(2)
C10 Fe2 C8 68.4(2)
C4 Fe2 C8 109.1(2)
C5 Fe2 C8 129.6(2)
C19 N1 C17 109.2(5)
C19 N1 C14 124.4(5)
C17 N1 C14 126.4(5)
C19 N2 C18 109.3(5)
C19 N2 C20 125.0(5)
C18 N2 C20 125.5(5)

loop_
_geom_bond_atom_site_label_1
_geom_bond_atom_site_label_2
_geom_bond_distance
C1 C2 1.407(9)
C1 C5 1.429(8)
C1 Fe2 2.043(6)
C1 H1A 1.0000
C2 C3 1.419(9)
C2 Fe2 2.016(6)
C2 H2A 1.0000
C3 C4 1.421(9)
C3 Fe2 2.045(6)
C3 H3A 1.0000
C4 C5 1.421(8)
C4 Fe2 2.057(6)
C4 H4A 1.0000
C5 Fe2 2.057(6)
C5 H5A 1.0000
C6 C7 1.426(7)
C6 C10 1.429(7)
C6 Fe2 2.045(5)
C6 H6A 1.0000
C7 C8 1.436(8)
C7 Fe2 2.049(5)
C7 H7A 1.0000
C8 C9 1.401(8)
C8 Fe2 2.069(6)
C8 H8A 1.0000
C9 C10 1.416(7)
C9 Fe2 1.997(6)
C9 H9A 1.0000
C10 C11 1.480(7)
C10 Fe2 2.052(5)
C11 C16 1.399(8)
C11 C12 1.401(8)
C12 C13 1.385(8)
C12 H12A 0.9500
C13 C14 1.395(8)
C13 H13A 0.9500
C14 C15 1.380(8)
C14 N1 1.446(7)
C15 C16 1.388(8)
C15 H15A 0.9500
C16 H16A 0.9500
C17 C18 1.351(9)
C17 N1 1.373(8)
C17 H17A 0.9500
C18 N2 1.381(8)
C18 H18A 0.9500
C19 N2 1.326(7)
C19 N1 1.337(7)
C19 H19A 0.9500
C20 N2 1.475(8)
C20 H20A 0.9800
C20 H20B 0.9800
C20 H20C 0.9800
